data_1505891
loop_
_publ_author_name
'Hata, Hiroshi'
'Kamimura, Yiho'
'Shinokubo, Hiroshi'
'Osuka, Atsuhiro'

_publ_section_title
;
 Synthesis of pyrrolidine-fused [34]- and [36]octaphyrins via 1,3-dipolar
 cycloaddition.
;
_journal_issue 6
_journal_name_full 'Organic letters'
_journal_page_first 1169
_journal_page_last 1172
_journal_paper_doi 10.1021/ol060067c
_journal_volume 8
_journal_year 2006
_chemical_formula_moiety 'C94 H34 F40 N10, C7, C1 H2 Cl2'
_chemical_formula_sum 'C102 H36 Cl2 F40 N10'
_chemical_formula_weight 2232.31
_chemical_name_systematic ?
_space_group_IT_number 14
_symmetry_cell_setting monoclinic
_symmetry_Int_Tables_number 14
_symmetry_space_group_name_Hall '-P 2yn'
_symmetry_space_group_name_H-M 'P 1 21/n 1'
_atom_sites_solution_hydrogens geom
_atom_sites_solution_primary direct
_atom_sites_solution_secondary difmap
_audit_creation_method SHELXL-97
_cell_angle_alpha 90.00
_cell_angle_beta 102.299(2)
_cell_angle_gamma 90.00
_cell_formula_units_Z 4
_cell_length_a 15.4671(13)
_cell_length_b 22.6543(18)
_cell_length_c 27.050(2)
_cell_measurement_reflns_used 5183
_cell_measurement_temperature 120(2)
_cell_measurement_theta_max 27.44
_cell_measurement_theta_min 2.37
_cell_volume 9260.7(13)
_computing_cell_refinement 'Bruker SMART'
_computing_data_collection 'Bruker SMART'
_computing_data_reduction 'Bruker SAINT'
_computing_molecular_graphics 'Bruker SHELXTL'
_computing_publication_material 'Bruker SHELXTL'
_computing_structure_refinement 'SHELXL-97 (Sheldrick, 1997)'
_computing_structure_solution 'SHELXS-97 (Sheldrick, 1990)'
_diffrn_ambient_temperature 120(2)
_diffrn_detector_area_resol_mean 8.366
_diffrn_measured_fraction_theta_full 0.942
_diffrn_measured_fraction_theta_max 0.942
_diffrn_measurement_device_type 'CCD area detector'
_diffrn_measurement_method 'phi and omega scans'
_diffrn_radiation_monochromator graphite
_diffrn_radiation_source 'fine-focus sealed tube'
_diffrn_radiation_type MoK\a
_diffrn_radiation_wavelength 0.71073
_diffrn_reflns_av_R_equivalents 0.0563
_diffrn_reflns_av_sigmaI/netI 0.0887
_diffrn_reflns_limit_h_max 20
_diffrn_reflns_limit_h_min -17
_diffrn_reflns_limit_k_max 30
_diffrn_reflns_limit_k_min -16
_diffrn_reflns_limit_l_max 34
_diffrn_reflns_limit_l_min -35
_diffrn_reflns_number 58572
_diffrn_reflns_theta_full 28.31
_diffrn_reflns_theta_max 28.31
_diffrn_reflns_theta_min 1.18
_exptl_absorpt_coefficient_mu 0.208
_exptl_absorpt_correction_T_max 0.9695
_exptl_absorpt_correction_T_min 0.9215
_exptl_absorpt_correction_type empirical
_exptl_crystal_colour green
_exptl_crystal_density_diffrn 1.601
_exptl_crystal_density_method 'not measured'
_exptl_crystal_description prism
_exptl_crystal_F_000 4448
_exptl_crystal_size_max 0.40
_exptl_crystal_size_mid 0.15
_exptl_crystal_size_min 0.15
_refine_diff_density_max 3.092
_refine_diff_density_min -0.428
_refine_diff_density_rms 0.109
_refine_ls_extinction_method none
_refine_ls_goodness_of_fit_ref 1.068
_refine_ls_hydrogen_treatment constr
_refine_ls_matrix_type full
_refine_ls_number_parameters 1443
_refine_ls_number_reflns 21720
_refine_ls_number_restraints 15
_refine_ls_restrained_S_all 1.069
_refine_ls_R_factor_all 0.1477
_refine_ls_R_factor_gt 0.0846
_refine_ls_shift/su_max 0.001
_refine_ls_shift/su_mean 0.000
_refine_ls_structure_factor_coef Fsqd
_refine_ls_weighting_details 'calc w=1/[\s^2^(Fo^2^)+(0.1595P)^2^+3.4848P] where P=(Fo^2^+2Fc^2^)/3'
_refine_ls_weighting_scheme calc
_refine_ls_wR_factor_gt 0.2478
_refine_ls_wR_factor_ref 0.2883
_reflns_number_gt 12061
_reflns_number_total 21720
_reflns_threshold_expression >2sigma(I)
_cod_data_source_file ol060067csi20060110_105330.cif
_cod_data_source_block oct_dia
_cod_original_cell_volume 9260.6(13)
_cod_original_sg_symbol_H-M 'P 21/n'
_cod_database_code 1505891

loop_
_symmetry_equiv_pos_as_xyz
'x, y, z'
'-x+1/2, y+1/2, -z+1/2'
'-x, -y, -z'
'x-1/2, -y-1/2, z-1/2'

loop_
_atom_site_label
_atom_site_type_symbol
_atom_site_fract_x
_atom_site_fract_y
_atom_site_fract_z
_atom_site_U_iso_or_equiv
_atom_site_adp_type
_atom_site_occupancy
_atom_site_symmetry_multiplicity
_atom_site_calc_flag
_atom_site_refinement_flags
_atom_site_disorder_assembly
_atom_site_disorder_group
C1 C 1.0115(3) 0.87346(16) 0.09413(14) 0.0240(8) Uani 1 1 d . . .
C2 C 0.9127(3) 0.87887(17) 0.07738(16) 0.0257(9) Uani 1 1 d . . .
C3 C 0.8815(3) 0.91651(18) 0.02916(16) 0.0320(10) Uani 1 1 d . . .
H3A H 0.8238 0.9354 0.0291 0.038 Uiso 1 1 calc R . .
H3B H 0.9254 0.9474 0.0263 0.038 Uiso 1 1 calc R . .
C4 C 0.8285(3) 0.8969(2) -0.06046(17) 0.0400(11) Uani 1 1 d . . .
H4A H 0.8240 0.8661 -0.0863 0.060 Uiso 1 1 calc R . .
H4B H 0.8618 0.9305 -0.0696 0.060 Uiso 1 1 calc R . .
H4C H 0.7689 0.9100 -0.0583 0.060 Uiso 1 1 calc R . .
C5 C 0.8306(3) 0.82273(18) 0.00573(15) 0.0297(9) Uani 1 1 d . . .
H5A H 0.8346 0.7874 -0.0152 0.036 Uiso 1 1 calc R . .
H5B H 0.7677 0.8311 0.0054 0.036 Uiso 1 1 calc R . .
C6 C 0.8846(3) 0.81496(16) 0.05975(15) 0.0238(8) Uani 1 1 d . . .
C7 C 0.9744(3) 0.78620(17) 0.06132(14) 0.0242(8) Uani 1 1 d . . .
C8 C 0.9879(3) 0.72713(17) 0.04530(14) 0.0235(8) Uani 1 1 d . . .
C9 C 0.9245(3) 0.68380(17) 0.03568(15) 0.0258(9) Uani 1 1 d . . .
C10 C 0.9382(3) 0.62304(17) 0.02169(16) 0.0293(9) Uani 1 1 d . . .
H10 H 0.9933 0.6061 0.0191 0.035 Uiso 1 1 calc R . .
C11 C 0.8602(3) 0.59487(18) 0.01301(16) 0.0303(9) Uani 1 1 d . . .
H11 H 0.8511 0.5547 0.0032 0.036 Uiso 1 1 calc R . .
C12 C 0.7930(3) 0.63486(17) 0.02084(15) 0.0261(9) Uani 1 1 d . . .
C13 C 0.7030(3) 0.62739(17) 0.01033(15) 0.0280(9) Uani 1 1 d . . .
C14 C 0.6414(3) 0.67391(17) 0.01398(15) 0.0259(9) Uani 1 1 d . . .
C15 C 0.5518(3) 0.67722(18) -0.01601(17) 0.0322(10) Uani 1 1 d . . .
H15 H 0.5213 0.6474 -0.0376 0.039 Uiso 1 1 calc R . .
C16 C 0.5201(3) 0.73092(19) -0.00728(17) 0.0335(10) Uani 1 1 d . . .
H16 H 0.4640 0.7469 -0.0225 0.040 Uiso 1 1 calc R . .
C17 C 0.5891(3) 0.75935(18) 0.03018(16) 0.0301(9) Uani 1 1 d . . .
C18 C 0.5850(3) 0.81378(18) 0.05214(16) 0.0288(9) Uani 1 1 d . . .
C19 C 0.6477(3) 0.83483(18) 0.09429(16) 0.0300(9) Uani 1 1 d . . .
C20 C 0.6614(3) 0.8907(2) 0.11673(18) 0.0384(11) Uani 1 1 d . . .
H20 H 0.6278 0.9252 0.1059 0.046 Uiso 1 1 calc R . .
C21 C 0.7326(3) 0.88702(19) 0.15748(17) 0.0360(11) Uani 1 1 d . . .
H21 H 0.7564 0.9185 0.1794 0.043 Uiso 1 1 calc R . .
C22 C 0.7634(3) 0.82875(18) 0.16084(16) 0.0294(9) Uani 1 1 d . . .
C23 C 0.8344(3) 0.79767(17) 0.19421(15) 0.0254(9) Uani 1 1 d . . .
C24 C 0.9050(3) 0.82480(17) 0.22393(15) 0.0248(8) Uani 1 1 d . . .
C25 C 0.9255(3) 0.89015(17) 0.22792(15) 0.0260(9) Uani 1 1 d . . .
C26 C 0.8783(3) 0.92515(19) 0.26332(16) 0.0329(10) Uani 1 1 d . . .
H26A H 0.8685 0.9666 0.2520 0.039 Uiso 1 1 calc R . .
H26B H 0.8206 0.9070 0.2646 0.039 Uiso 1 1 calc R . .
C27 C 0.9177(3) 0.9640(2) 0.34858(19) 0.0462(13) Uani 1 1 d . . .
H27A H 0.9577 0.9580 0.3815 0.069 Uiso 1 1 calc R . .
H27B H 0.8564 0.9581 0.3520 0.069 Uiso 1 1 calc R . .
H27C H 0.9247 1.0043 0.3368 0.069 Uiso 1 1 calc R . .
C28 C 1.0257(3) 0.93154(18) 0.30155(16) 0.0293(9) Uani 1 1 d . . .
H28A H 1.0731 0.9199 0.3306 0.035 Uiso 1 1 calc R . .
H28B H 1.0341 0.9733 0.2929 0.035 Uiso 1 1 calc R . .
C29 C 1.0239(3) 0.89101(17) 0.25595(15) 0.0244(8) Uani 1 1 d . . .
C30 C 1.0405(3) 0.82682(17) 0.26965(15) 0.0245(8) Uani 1 1 d . . .
C31 C 1.1227(3) 0.80234(17) 0.29789(15) 0.0251(9) Uani 1 1 d . A .
C32 C 1.2028(3) 0.83126(18) 0.30985(16) 0.0284(9) Uani 1 1 d . . .
C33 C 1.2853(3) 0.80639(19) 0.33669(18) 0.0351(10) Uani 1 1 d . . .
H33 H 1.2933 0.7669 0.3486 0.042 Uiso 1 1 calc R . .
C34 C 1.3494(3) 0.84759(19) 0.34238(17) 0.0338(10) Uani 1 1 d . . .
H34 H 1.4094 0.8424 0.3591 0.041 Uiso 1 1 calc R . .
C35 C 1.3106(3) 0.90063(18) 0.31873(15) 0.0283(9) Uani 1 1 d . . .
C36 C 1.3493(3) 0.95586(18) 0.32034(16) 0.0280(9) Uani 1 1 d . . .
C37 C 1.3003(3) 1.00875(18) 0.30287(15) 0.0272(9) Uani 1 1 d . . .
C38 C 1.3233(3) 1.06836(19) 0.32101(16) 0.0319(10) Uani 1 1 d . . .
H38 H 1.3769 1.0807 0.3427 0.038 Uiso 1 1 calc R . .
C39 C 1.2535(3) 1.10249(18) 0.30097(16) 0.0300(9) Uani 1 1 d . . .
H39 H 1.2469 1.1434 0.3071 0.036 Uiso 1 1 calc R . .
C40 C 1.1907(3) 1.06497(17) 0.26830(15) 0.0269(9) Uani 1 1 d . . .
C41 C 1.1124(3) 1.08160(17) 0.23637(16) 0.0289(9) Uani 1 1 d . . .
C42 C 1.0645(3) 1.04463(16) 0.19633(15) 0.0268(9) Uani 1 1 d . . .
C43 C 0.9810(3) 1.04859(17) 0.16665(16) 0.0283(9) Uani 1 1 d . . .
H43 H 0.9394 1.0790 0.1685 0.034 Uiso 1 1 calc R . .
C44 C 0.9668(3) 1.00093(17) 0.13339(15) 0.0281(9) Uani 1 1 d . . .
H44 H 0.9145 0.9930 0.1087 0.034 Uiso 1 1 calc R . .
C45 C 1.0441(3) 0.96680(17) 0.14318(15) 0.0254(9) Uani 1 1 d . . .
C46 C 1.0697(3) 0.91156(16) 0.12284(14) 0.0249(9) Uani 1 1 d . . .
C47 C 1.0766(3) 0.71286(17) 0.03704(15) 0.0264(9) Uani 1 1 d . . .
C48 C 1.1524(3) 0.71002(18) 0.07479(16) 0.0293(9) Uani 1 1 d . . .
C49 C 1.2349(3) 0.7007(2) 0.06513(19) 0.0369(11) Uani 1 1 d . . .
C50 C 1.2443(3) 0.6926(2) 0.0165(2) 0.0434(12) Uani 1 1 d . . .
C51 C 1.1704(3) 0.6933(2) -0.02259(18) 0.0386(11) Uani 1 1 d . . .
C52 C 1.0893(3) 0.70385(18) -0.01202(16) 0.0305(9) Uani 1 1 d . . .
C53 C 0.6695(3) 0.56960(17) -0.01105(15) 0.0266(9) Uani 1 1 d . . .
C54 C 0.6773(3) 0.55146(17) -0.05855(15) 0.0291(9) Uani 1 1 d . . .
C55 C 0.6505(3) 0.49637(19) -0.07801(15) 0.0324(10) Uani 1 1 d . . .
C56 C 0.6128(3) 0.45775(18) -0.04963(16) 0.0356(11) Uani 1 1 d . . .
C57 C 0.6041(4) 0.47432(19) -0.00226(18) 0.0400(11) Uani 1 1 d . . .
C58 C 0.6316(3) 0.52936(19) 0.01639(16) 0.0329(10) Uani 1 1 d . . .
C59 C 0.5075(3) 0.85255(19) 0.03063(16) 0.0304(9) Uani 1 1 d . . .
C60 C 0.4235(3) 0.8410(2) 0.03877(18) 0.0392(11) Uani 1 1 d . . .
C61 C 0.3516(3) 0.8738(2) 0.01770(19) 0.0473(13) Uani 1 1 d . . .
C62 C 0.3602(4) 0.9205(2) -0.0135(2) 0.0476(13) Uani 1 1 d . . .
C63 C 0.4428(4) 0.9333(2) -0.02214(18) 0.0448(13) Uani 1 1 d . . .
C64 C 0.5149(3) 0.8999(2) 0.00079(18) 0.0378(11) Uani 1 1 d . . .
C65 C 0.8301(3) 0.73196(18) 0.19145(15) 0.0266(9) Uani 1 1 d . . .
C66 C 0.7608(3) 0.7016(2) 0.20474(19) 0.0392(11) Uani 1 1 d . . .
C67 C 0.7477(4) 0.6420(2) 0.1970(2) 0.0509(14) Uani 1 1 d . . .
C68 C 0.8068(4) 0.6102(2) 0.1762(2) 0.0472(13) Uani 1 1 d . . .
C69 C 0.8786(4) 0.6384(2) 0.16399(17) 0.0393(11) Uani 1 1 d . . .
C70 C 0.8895(3) 0.69852(19) 0.17168(16) 0.0306(10) Uani 1 1 d . . .
C71 C 1.1185(3) 0.74078(17) 0.31605(16) 0.0262(9) Uani 1 1 d . . .
C74 C 1.1064(3) 0.62665(19) 0.35368(18) 0.0368(11) Uani 1 1 d . . .
C77 C 1.4456(3) 0.95822(18) 0.34538(17) 0.0326(10) Uani 1 1 d . . .
C78 C 1.4734(4) 0.9658(2) 0.39609(19) 0.0442(12) Uani 1 1 d . . .
C79 C 1.5635(4) 0.9596(2) 0.4202(2) 0.0588(18) Uani 1 1 d . . .
C80 C 1.6243(4) 0.9480(2) 0.3921(3) 0.0622(18) Uani 1 1 d . . .
C81 C 1.5975(4) 0.9400(3) 0.3411(3) 0.0651(18) Uani 1 1 d . . .
C82 C 1.5093(3) 0.9444(2) 0.3185(2) 0.0475(13) Uani 1 1 d . . .
C83 C 1.0713(3) 1.14047(17) 0.24133(16) 0.0271(9) Uani 1 1 d . . .
C84 C 1.0436(3) 1.15564(18) 0.28515(15) 0.0284(9) Uani 1 1 d . . .
C85 C 0.9997(3) 1.20855(19) 0.28966(17) 0.0321(10) Uani 1 1 d . . .
C86 C 0.9811(3) 1.24570(18) 0.24944(19) 0.0346(10) Uani 1 1 d . . .
C87 C 1.0075(3) 1.23208(19) 0.20538(18) 0.0351(10) Uani 1 1 d . . .
C88 C 1.0528(3) 1.18056(18) 0.20186(17) 0.0320(10) Uani 1 1 d . . .
C89 C 1.1649(3) 0.89436(17) 0.13819(15) 0.0273(9) Uani 1 1 d . . .
C90 C 1.2318(3) 0.92585(17) 0.12435(17) 0.0312(10) Uani 1 1 d . . .
C91 C 1.3193(3) 0.9095(2) 0.13833(19) 0.0398(11) Uani 1 1 d . . .
C92 C 1.3419(3) 0.8599(2) 0.16702(19) 0.0431(12) Uani 1 1 d . . .
C93 C 1.2780(3) 0.8279(2) 0.18219(17) 0.0378(11) Uani 1 1 d . . .
C94 C 1.1909(3) 0.84496(18) 0.16843(15) 0.0306(10) Uani 1 1 d . . .
C72A C 1.1650(9) 0.6926(5) 0.3055(5) 0.030(3) Uani 0.351(4) 1 d P A 1
C73A C 1.1602(9) 0.6365(5) 0.3243(5) 0.030(3) Uani 0.351(4) 1 d P A 1
C75A C 1.0585(11) 0.6684(6) 0.3702(5) 0.034(3) Uani 0.351(4) 1 d P A 1
C76A C 1.0668(11) 0.7267(6) 0.3531(5) 0.034(3) Uani 0.351(4) 1 d P A 1
C72B C 1.1052(5) 0.6927(3) 0.2828(3) 0.0296(15) Uani 0.649(4) 1 d P A 2
C73B C 1.0999(6) 0.6361(3) 0.3005(3) 0.0349(16) Uani 0.649(4) 1 d P A 2
C75B C 1.1177(6) 0.6741(3) 0.3843(3) 0.0387(18) Uani 0.649(4) 1 d P A 2
C76B C 1.1236(6) 0.7307(3) 0.3655(3) 0.0332(16) Uani 0.649(4) 1 d P A 2
F1 F 1.14570(17) 0.71571(11) 0.12331(9) 0.0355(6) Uani 1 1 d . . .
F2 F 1.3063(2) 0.69924(15) 0.10373(12) 0.0569(8) Uani 1 1 d . . .
F3 F 1.3242(2) 0.68371(15) 0.00609(13) 0.0635(9) Uani 1 1 d . . .
F4 F 1.1782(2) 0.68461(13) -0.07076(11) 0.0552(8) Uani 1 1 d . . .
F5 F 1.01922(19) 0.70630(12) -0.05141(9) 0.0422(7) Uani 1 1 d . . .
F6 F 0.71390(19) 0.58769(11) -0.08773(9) 0.0403(6) Uani 1 1 d . . .
F7 F 0.6598(2) 0.48053(12) -0.12448(9) 0.0465(7) Uani 1 1 d . . .
F8 F 0.5834(2) 0.40550(11) -0.06815(11) 0.0548(8) Uani 1 1 d . . .
F9 F 0.5682(3) 0.43686(13) 0.02629(12) 0.0634(10) Uani 1 1 d . . .
F10 F 0.6218(2) 0.54346(12) 0.06278(10) 0.0522(8) Uani 1 1 d . . .
F11 F 0.41179(19) 0.79589(14) 0.06907(11) 0.0504(7) Uani 1 1 d . . .
F12 F 0.2717(2) 0.86079(17) 0.02737(12) 0.0676(10) Uani 1 1 d . . .
F13 F 0.2907(2) 0.95337(15) -0.03475(13) 0.0695(10) Uani 1 1 d . . .
F14 F 0.4530(2) 0.97878(13) -0.05271(12) 0.0611(9) Uani 1 1 d . . .
F15 F 0.5941(2) 0.91566(13) -0.00805(12) 0.0541(8) Uani 1 1 d . . .
F16 F 0.70191(19) 0.73148(13) 0.22504(12) 0.0511(8) Uani 1 1 d . . .
F17 F 0.6791(2) 0.61459(14) 0.20987(16) 0.0730(10) Uani 1 1 d . . .
F18 F 0.7957(3) 0.55218(13) 0.16847(15) 0.0738(11) Uani 1 1 d . . .
F19 F 0.9364(2) 0.60740(13) 0.14445(11) 0.0572(8) Uani 1 1 d . . .
F20 F 0.95679(18) 0.72443(11) 0.15695(10) 0.0389(6) Uani 1 1 d . . .
F23 F 1.1008(2) 0.57208(12) 0.37173(12) 0.0545(8) Uani 1 1 d . A .
F26 F 1.4144(2) 0.97835(15) 0.42494(11) 0.0631(9) Uani 1 1 d . . .
F27 F 1.5863(3) 0.96358(17) 0.47082(14) 0.0952(16) Uani 1 1 d . . .
F28 F 1.7096(2) 0.94242(16) 0.41474(19) 0.0999(16) Uani 1 1 d . . .
F29 F 1.6578(2) 0.92697(19) 0.3143(2) 0.1007(16) Uani 1 1 d . . .
F30 F 1.4859(2) 0.93396(18) 0.26925(14) 0.0727(11) Uani 1 1 d . . .
F31 F 1.05644(19) 1.11841(11) 0.32416(9) 0.0406(6) Uani 1 1 d . . .
F32 F 0.97445(19) 1.22064(12) 0.33239(10) 0.0469(7) Uani 1 1 d . . .
F33 F 0.93665(18) 1.29614(11) 0.25190(12) 0.0466(7) Uani 1 1 d . . .
F34 F 0.9887(2) 1.26957(12) 0.16552(11) 0.0485(7) Uani 1 1 d . . .
F35 F 1.08060(19) 1.17017(11) 0.15896(10) 0.0428(7) Uani 1 1 d . . .
F36 F 1.21154(18) 0.97413(11) 0.09495(11) 0.0432(7) Uani 1 1 d . . .
F37 F 1.3822(2) 0.94113(13) 0.12255(13) 0.0575(8) Uani 1 1 d . . .
F38 F 1.4265(2) 0.84301(14) 0.18013(13) 0.0599(9) Uani 1 1 d . . .
F39 F 1.3001(2) 0.77902(13) 0.21090(11) 0.0545(8) Uani 1 1 d . . .
F40 F 1.12941(19) 0.81284(11) 0.18464(9) 0.0378(6) Uani 1 1 d . . .
F21A F 1.2213(5) 0.7024(3) 0.2743(3) 0.041(2) Uani 0.351(4) 1 d P A 1
F22A F 1.2090(6) 0.5930(3) 0.3118(3) 0.053(2) Uani 0.351(4) 1 d P A 1
F24A F 1.0042(6) 0.6596(4) 0.4031(4) 0.058(3) Uani 0.351(4) 1 d P A 1
F25A F 1.0173(6) 0.7695(3) 0.3682(3) 0.045(2) Uani 0.351(4) 1 d P A 1
F21B F 1.1001(3) 0.69933(17) 0.23329(14) 0.0422(11) Uani 0.649(4) 1 d P A 2
F22B F 1.0842(4) 0.59036(18) 0.26903(18) 0.0605(15) Uani 0.649(4) 1 d P A 2
F24B F 1.1238(4) 0.6663(2) 0.43364(16) 0.0614(15) Uani 0.649(4) 1 d P A 2
F25B F 1.1368(3) 0.77514(18) 0.39840(15) 0.0487(13) Uani 0.649(4) 1 d P A 2
N1 N 1.0426(2) 0.82055(14) 0.07826(12) 0.0246(7) Uani 1 1 d . . .
N2 N 0.8361(2) 0.68733(14) 0.03730(13) 0.0279(8) Uani 1 1 d . . .
H2 H 0.8105 0.7185 0.0474 0.033 Uiso 1 1 calc R . .
N3 N 0.6628(2) 0.72233(14) 0.04235(13) 0.0278(8) Uani 1 1 d . . .
N4 N 0.7109(2) 0.79894(15) 0.12173(13) 0.0281(8) Uani 1 1 d . . .
H4 H 0.7171 0.7613 0.1151 0.034 Uiso 1 1 calc R . .
N5 N 0.9733(2) 0.79147(15) 0.25314(12) 0.0251(7) Uani 1 1 d . . .
N6 N 1.2230(2) 0.88820(14) 0.29815(13) 0.0257(7) Uani 1 1 d . . .
H6 H 1.1853 0.9131 0.2801 0.031 Uiso 1 1 calc R . .
N7 N 1.2220(2) 1.00744(14) 0.27112(13) 0.0273(8) Uani 1 1 d . . .
N8 N 1.1025(2) 0.99461(14) 0.18120(12) 0.0265(8) Uani 1 1 d . . .
H8 H 1.1565 0.9823 0.1941 0.032 Uiso 1 1 calc R . .
N9 N 0.8739(2) 0.87352(14) -0.01158(12) 0.0300(8) Uani 1 1 d . . .
N10 N 0.9387(2) 0.92192(16) 0.31224(13) 0.0327(8) Uani 1 1 d . . .
Cl1A Cl 0.08589(9) 0.92609(5) 0.98431(5) 0.0436(3) Uani 1 1 d . . .
Cl2A Cl 0.13652(10) 0.83534(6) 0.91872(5) 0.0501(3) Uani 1 1 d . . .
C1A C 0.0637(5) 0.8568(3) 0.9568(3) 0.072(2) Uani 1 1 d . . .
H1A1 H 0.0027 0.8567 0.9360 0.087 Uiso 1 1 calc R . .
H1A2 H 0.0662 0.8271 0.9839 0.087 Uiso 1 1 calc R . .
C2H C 0.8306(4) 0.5428(2) 0.3162(2) 0.0570(15) Uiso 1 1 d D . .
C5H C 0.8227(7) 0.7112(5) 0.3469(4) 0.123(3) Uiso 1 1 d D . .
C3H C 0.8773(8) 0.6011(4) 0.3275(4) 0.134(4) Uiso 1 1 d D . .
C4H C 0.8165(9) 0.6457(5) 0.3440(6) 0.171(5) Uiso 1 1 d D . .
C6H C 0.7961(15) 0.7756(6) 0.3442(8) 0.316(12) Uiso 1 1 d D . .
C1H C 0.9009(6) 0.5048(4) 0.2997(4) 0.106(3) Uiso 1 1 d D . .
H2A H 0.887(3) 0.8908(16) 0.1040(15) 0.013(9) Uiso 1 1 d . . .
H25A H 0.917(3) 0.9073(16) 0.1928(15) 0.014(9) Uiso 1 1 d . . .
H29A H 1.066(3) 0.906(2) 0.2361(17) 0.034(12) Uiso 1 1 d . . .
H6A H 0.851(3) 0.7980(19) 0.0839(17) 0.033(12) Uiso 1 1 d . . .
C7H C 0.8409(6) 0.8217(4) 0.3810(3) 0.087(2) Uiso 1 1 d D . .

loop_
_atom_site_aniso_label
_atom_site_aniso_U_11
_atom_site_aniso_U_22
_atom_site_aniso_U_33
_atom_site_aniso_U_23
_atom_site_aniso_U_13
_atom_site_aniso_U_12
C1 0.031(2) 0.0213(19) 0.0173(19) 0.0002(15) -0.0010(16) 0.0026(16)
C2 0.028(2) 0.024(2) 0.025(2) -0.0079(16) 0.0040(18) 0.0009(16)
C3 0.034(3) 0.025(2) 0.033(2) -0.0052(17) -0.0017(19) 0.0035(17)
C4 0.042(3) 0.038(3) 0.032(2) 0.008(2) -0.009(2) 0.004(2)
C5 0.031(2) 0.025(2) 0.028(2) -0.0018(16) -0.0059(18) 0.0029(17)
C6 0.026(2) 0.0187(18) 0.026(2) -0.0007(15) 0.0021(17) 0.0016(15)
C7 0.028(2) 0.0236(19) 0.0194(19) 0.0023(15) 0.0022(16) 0.0024(16)
C8 0.027(2) 0.024(2) 0.0182(19) 0.0001(15) 0.0025(16) -0.0012(16)
C9 0.032(2) 0.023(2) 0.021(2) -0.0027(15) 0.0032(17) 0.0016(16)
C10 0.035(3) 0.0193(19) 0.033(2) -0.0047(16) 0.0064(19) 0.0045(17)
C11 0.038(3) 0.020(2) 0.031(2) -0.0015(17) 0.0049(19) 0.0004(17)
C12 0.034(2) 0.0209(19) 0.024(2) 0.0006(15) 0.0055(18) -0.0027(16)
C13 0.038(3) 0.022(2) 0.023(2) 0.0007(16) 0.0035(18) -0.0022(17)
C14 0.027(2) 0.0217(19) 0.028(2) 0.0004(16) 0.0029(17) -0.0035(16)
C15 0.032(3) 0.025(2) 0.036(2) -0.0016(18) -0.0008(19) -0.0058(17)
C16 0.030(2) 0.032(2) 0.034(2) -0.0014(18) -0.0046(19) -0.0010(18)
C17 0.027(2) 0.030(2) 0.029(2) 0.0008(17) -0.0018(18) -0.0015(17)
C18 0.027(2) 0.029(2) 0.027(2) -0.0031(17) -0.0016(18) -0.0002(17)
C19 0.027(2) 0.030(2) 0.030(2) -0.0053(17) -0.0006(18) 0.0051(17)
C20 0.035(3) 0.032(2) 0.041(3) -0.011(2) -0.007(2) 0.0121(19)
C21 0.036(3) 0.030(2) 0.036(2) -0.0134(19) -0.006(2) 0.0057(19)
C22 0.030(2) 0.029(2) 0.026(2) -0.0039(17) -0.0009(18) 0.0033(17)
C23 0.024(2) 0.028(2) 0.024(2) -0.0029(16) 0.0026(17) 0.0028(16)
C24 0.025(2) 0.027(2) 0.022(2) -0.0023(16) 0.0033(17) 0.0031(16)
C25 0.028(2) 0.025(2) 0.023(2) -0.0028(16) -0.0006(17) 0.0007(16)
C26 0.030(2) 0.031(2) 0.036(2) -0.0088(18) 0.0041(19) 0.0030(18)
C27 0.037(3) 0.058(3) 0.043(3) -0.020(2) 0.009(2) 0.003(2)
C28 0.029(2) 0.026(2) 0.031(2) -0.0058(17) 0.0013(18) 0.0024(17)
C29 0.026(2) 0.025(2) 0.021(2) -0.0002(15) 0.0037(17) 0.0028(16)
C30 0.024(2) 0.028(2) 0.023(2) -0.0005(16) 0.0075(17) 0.0015(16)
C31 0.027(2) 0.026(2) 0.022(2) -0.0017(15) 0.0033(17) 0.0016(16)
C32 0.028(2) 0.029(2) 0.028(2) -0.0024(17) 0.0054(18) 0.0067(17)
C33 0.027(2) 0.029(2) 0.045(3) 0.0014(19) 0.000(2) 0.0052(18)
C34 0.024(2) 0.032(2) 0.041(3) -0.0017(19) -0.0031(19) 0.0042(18)
C35 0.024(2) 0.033(2) 0.027(2) -0.0054(17) 0.0023(17) 0.0011(17)
C36 0.020(2) 0.032(2) 0.030(2) -0.0068(17) 0.0013(17) -0.0016(16)
C37 0.026(2) 0.030(2) 0.024(2) -0.0061(16) 0.0026(17) -0.0041(17)
C38 0.030(2) 0.032(2) 0.031(2) -0.0046(18) 0.0002(19) -0.0051(18)
C39 0.034(3) 0.025(2) 0.030(2) -0.0093(17) 0.0055(19) -0.0067(18)
C40 0.030(2) 0.024(2) 0.026(2) -0.0037(16) 0.0048(18) -0.0014(17)
C41 0.035(3) 0.023(2) 0.028(2) -0.0027(16) 0.0067(19) -0.0026(17)
C42 0.034(2) 0.0153(18) 0.030(2) -0.0025(15) 0.0043(18) 0.0008(16)
C43 0.031(2) 0.0200(19) 0.031(2) 0.0017(16) 0.0004(18) 0.0035(16)
C44 0.032(2) 0.024(2) 0.025(2) 0.0005(16) -0.0037(17) 0.0024(17)
C45 0.032(2) 0.0208(19) 0.0212(19) -0.0005(15) 0.0011(17) -0.0004(16)
C46 0.032(2) 0.0214(19) 0.0204(19) -0.0011(15) 0.0024(17) 0.0007(16)
C47 0.030(2) 0.0189(19) 0.030(2) 0.0022(16) 0.0057(18) 0.0032(16)
C48 0.034(3) 0.025(2) 0.029(2) 0.0036(17) 0.0079(19) 0.0045(17)
C49 0.033(3) 0.033(2) 0.044(3) 0.012(2) 0.007(2) 0.0080(19)
C50 0.037(3) 0.042(3) 0.058(3) 0.011(2) 0.026(3) 0.011(2)
C51 0.051(3) 0.036(3) 0.034(3) 0.0028(19) 0.020(2) 0.001(2)
C52 0.035(3) 0.026(2) 0.031(2) -0.0037(17) 0.007(2) -0.0005(17)
C53 0.029(2) 0.0192(19) 0.029(2) 0.0003(16) 0.0003(18) -0.0002(16)
C54 0.036(3) 0.024(2) 0.024(2) 0.0011(16) -0.0004(18) -0.0038(17)
C55 0.042(3) 0.031(2) 0.021(2) -0.0050(17) -0.0028(19) 0.0034(19)
C56 0.051(3) 0.021(2) 0.029(2) -0.0010(17) -0.005(2) -0.0071(19)
C57 0.055(3) 0.024(2) 0.039(3) 0.0042(19) 0.008(2) -0.012(2)
C58 0.044(3) 0.030(2) 0.024(2) -0.0012(17) 0.005(2) -0.0063(19)
C59 0.027(2) 0.032(2) 0.028(2) -0.0079(18) -0.0037(18) 0.0049(17)
C60 0.037(3) 0.044(3) 0.032(2) -0.003(2) -0.001(2) 0.009(2)
C61 0.030(3) 0.064(4) 0.042(3) -0.005(3) -0.004(2) 0.012(2)
C62 0.038(3) 0.047(3) 0.049(3) -0.002(2) -0.011(2) 0.017(2)
C63 0.056(4) 0.032(2) 0.038(3) 0.000(2) -0.010(2) 0.008(2)
C64 0.029(3) 0.038(3) 0.041(3) -0.005(2) -0.007(2) 0.0058(19)
C65 0.026(2) 0.029(2) 0.021(2) -0.0021(16) -0.0042(17) -0.0012(17)
C66 0.026(3) 0.041(3) 0.047(3) -0.004(2) 0.000(2) 0.001(2)
C67 0.036(3) 0.039(3) 0.072(4) 0.002(3) -0.001(3) -0.010(2)
C68 0.054(3) 0.027(2) 0.053(3) -0.005(2) -0.003(3) -0.003(2)
C69 0.052(3) 0.034(2) 0.030(2) -0.0032(19) 0.004(2) 0.017(2)
C70 0.032(3) 0.032(2) 0.025(2) 0.0028(17) 0.0002(18) 0.0032(18)
C71 0.020(2) 0.024(2) 0.033(2) 0.0000(17) 0.0014(17) 0.0031(15)
C74 0.040(3) 0.026(2) 0.042(3) 0.0079(19) 0.002(2) -0.0028(19)
C77 0.028(2) 0.028(2) 0.038(3) -0.0013(18) -0.0025(19) -0.0031(17)
C78 0.051(3) 0.039(3) 0.038(3) 0.008(2) -0.004(2) -0.017(2)
C79 0.066(4) 0.038(3) 0.053(3) 0.013(2) -0.031(3) -0.024(3)
C80 0.030(3) 0.040(3) 0.100(5) 0.013(3) -0.023(3) -0.012(2)
C81 0.026(3) 0.050(3) 0.117(6) -0.012(3) 0.009(3) -0.004(2)
C82 0.029(3) 0.050(3) 0.060(4) -0.015(3) 0.003(2) -0.002(2)
C83 0.027(2) 0.0204(19) 0.031(2) -0.0036(16) 0.0004(18) -0.0020(16)
C84 0.029(2) 0.030(2) 0.024(2) -0.0009(17) 0.0009(17) 0.0028(17)
C85 0.027(2) 0.032(2) 0.035(2) -0.0122(19) 0.0020(19) -0.0023(18)
C86 0.029(2) 0.018(2) 0.053(3) -0.0018(19) 0.000(2) 0.0015(17)
C87 0.035(3) 0.025(2) 0.044(3) 0.0080(19) 0.005(2) -0.0050(18)
C88 0.033(3) 0.027(2) 0.036(2) -0.0007(18) 0.008(2) -0.0059(18)
C89 0.035(2) 0.0214(19) 0.023(2) -0.0059(16) 0.0000(18) 0.0031(17)
C90 0.033(3) 0.020(2) 0.037(2) -0.0022(17) -0.0024(19) -0.0009(17)
C91 0.033(3) 0.039(3) 0.044(3) -0.010(2) 0.002(2) -0.006(2)
C92 0.035(3) 0.043(3) 0.043(3) -0.010(2) -0.011(2) 0.013(2)
C93 0.045(3) 0.037(3) 0.028(2) -0.0027(19) -0.002(2) 0.010(2)
C94 0.040(3) 0.028(2) 0.022(2) -0.0022(16) 0.0013(19) 0.0047(18)
C72A 0.029(8) 0.029(6) 0.027(7) -0.003(5) -0.001(6) -0.004(5)
C73A 0.032(8) 0.028(7) 0.029(7) -0.003(5) 0.005(6) 0.000(5)
C75A 0.036(9) 0.041(8) 0.023(7) 0.004(5) 0.002(6) -0.003(6)
C76A 0.028(8) 0.039(8) 0.030(7) -0.005(6) 0.000(6) 0.004(6)
C72B 0.033(4) 0.029(3) 0.026(3) 0.002(3) 0.004(3) -0.002(3)
C73B 0.046(5) 0.026(4) 0.032(4) -0.003(3) 0.007(4) 0.001(3)
C75B 0.045(5) 0.046(5) 0.020(4) 0.008(3) -0.004(3) -0.001(4)
C76B 0.033(5) 0.028(4) 0.034(4) 0.002(3) -0.003(3) -0.004(3)
F1 0.0392(15) 0.0376(14) 0.0279(13) 0.0045(10) 0.0033(11) 0.0082(11)
F2 0.0337(17) 0.079(2) 0.0556(19) 0.0161(16) 0.0038(14) 0.0122(15)
F3 0.0424(19) 0.084(2) 0.073(2) 0.0190(18) 0.0325(17) 0.0215(16)
F4 0.068(2) 0.0597(19) 0.0471(17) -0.0008(14) 0.0337(16) 0.0039(15)
F5 0.0445(17) 0.0527(17) 0.0285(14) -0.0058(12) 0.0058(12) -0.0026(13)
F6 0.0582(19) 0.0362(14) 0.0279(13) 0.0009(11) 0.0120(12) -0.0109(12)
F7 0.071(2) 0.0390(15) 0.0276(14) -0.0091(11) 0.0056(13) 0.0012(14)
F8 0.085(2) 0.0225(13) 0.0488(17) -0.0090(12) -0.0031(16) -0.0131(14)
F9 0.098(3) 0.0396(16) 0.0576(19) 0.0011(14) 0.0276(19) -0.0341(17)
F10 0.086(2) 0.0400(16) 0.0385(16) -0.0081(12) 0.0303(16) -0.0209(15)
F11 0.0371(17) 0.068(2) 0.0440(17) 0.0100(14) 0.0052(13) 0.0035(14)
F12 0.0324(18) 0.110(3) 0.059(2) 0.0098(19) 0.0053(15) 0.0199(17)
F13 0.052(2) 0.069(2) 0.074(2) 0.0019(18) -0.0162(17) 0.0309(17)
F14 0.072(2) 0.0381(16) 0.061(2) 0.0100(14) -0.0125(17) 0.0053(15)
F15 0.0404(18) 0.0520(18) 0.063(2) 0.0118(14) -0.0049(15) -0.0043(13)
F16 0.0325(16) 0.0484(17) 0.077(2) -0.0032(15) 0.0215(15) 0.0013(12)
F17 0.055(2) 0.0500(19) 0.115(3) 0.0076(19) 0.020(2) -0.0206(16)
F18 0.092(3) 0.0283(16) 0.096(3) -0.0066(16) 0.007(2) -0.0076(16)
F19 0.076(2) 0.0426(17) 0.0540(18) -0.0054(14) 0.0164(17) 0.0238(15)
F20 0.0415(16) 0.0407(15) 0.0378(15) 0.0002(11) 0.0158(12) 0.0030(12)
F23 0.068(2) 0.0345(15) 0.0591(19) 0.0136(13) 0.0090(16) -0.0021(14)
F26 0.079(2) 0.077(2) 0.0325(16) -0.0038(15) 0.0107(16) -0.0331(18)
F27 0.111(3) 0.079(3) 0.063(2) 0.0333(19) -0.053(2) -0.060(2)
F28 0.037(2) 0.062(2) 0.170(4) 0.019(2) -0.047(2) -0.0133(16)
F29 0.031(2) 0.093(3) 0.182(5) -0.039(3) 0.029(2) 0.0023(18)
F30 0.041(2) 0.112(3) 0.069(2) -0.040(2) 0.0198(17) -0.0103(18)
F31 0.0508(18) 0.0397(15) 0.0292(14) 0.0020(11) 0.0036(12) 0.0118(12)
F32 0.0488(18) 0.0513(17) 0.0402(16) -0.0124(13) 0.0084(13) 0.0140(13)
F33 0.0384(17) 0.0273(13) 0.072(2) -0.0078(13) 0.0074(14) 0.0058(11)
F34 0.0524(19) 0.0332(15) 0.0579(18) 0.0185(13) 0.0074(15) -0.0009(12)
F35 0.0530(18) 0.0403(15) 0.0379(15) 0.0041(12) 0.0157(13) -0.0016(12)
F36 0.0438(17) 0.0279(13) 0.0575(18) 0.0112(12) 0.0096(14) -0.0023(11)
F37 0.0345(17) 0.0477(18) 0.089(2) -0.0059(16) 0.0110(16) -0.0092(13)
F38 0.0335(18) 0.066(2) 0.072(2) -0.0070(16) -0.0075(15) 0.0168(14)
F39 0.061(2) 0.0508(18) 0.0473(17) 0.0162(14) 0.0016(15) 0.0287(15)
F40 0.0503(17) 0.0329(14) 0.0323(14) 0.0078(11) 0.0137(12) 0.0068(12)
F21A 0.052(5) 0.030(4) 0.046(5) -0.006(3) 0.024(4) -0.001(3)
F22A 0.075(7) 0.026(4) 0.064(6) -0.004(4) 0.028(5) 0.014(4)
F24A 0.069(7) 0.044(5) 0.075(6) 0.027(4) 0.044(5) 0.009(4)
F25A 0.067(6) 0.033(4) 0.044(5) 0.006(3) 0.030(4) 0.015(4)
F21B 0.068(3) 0.034(2) 0.027(2) -0.0016(16) 0.013(2) 0.004(2)
F22B 0.103(4) 0.024(2) 0.058(3) -0.007(2) 0.025(3) -0.006(2)
F24B 0.093(4) 0.056(3) 0.030(2) 0.016(2) 0.004(2) -0.006(3)
F25B 0.075(4) 0.043(3) 0.024(2) -0.0020(18) 0.001(2) -0.003(2)
N1 0.029(2) 0.0221(17) 0.0205(17) -0.0001(13) 0.0006(14) 0.0022(13)
N2 0.026(2) 0.0217(17) 0.035(2) -0.0063(14) 0.0037(16) 0.0005(14)
N3 0.0246(19) 0.0252(18) 0.0324(19) -0.0051(14) 0.0034(15) 0.0008(14)
N4 0.0242(19) 0.0232(17) 0.0324(19) -0.0063(14) -0.0041(15) 0.0040(14)
N5 0.0241(19) 0.0286(17) 0.0212(17) -0.0016(13) 0.0018(14) 0.0002(14)
N6 0.0213(18) 0.0245(17) 0.0295(18) -0.0028(14) 0.0010(14) -0.0012(13)
N7 0.028(2) 0.0234(17) 0.0275(18) -0.0051(14) 0.0002(15) 0.0006(14)
N8 0.029(2) 0.0201(16) 0.0275(18) -0.0041(13) -0.0008(15) 0.0030(13)
N9 0.038(2) 0.0232(17) 0.0238(18) 0.0031(14) -0.0037(15) 0.0035(15)
N10 0.025(2) 0.043(2) 0.0280(19) -0.0124(16) 0.0023(15) 0.0026(16)
Cl1A 0.0486(8) 0.0360(6) 0.0458(7) 0.0014(5) 0.0093(6) -0.0021(5)
Cl2A 0.0577(9) 0.0481(7) 0.0461(7) 0.0043(6) 0.0143(6) 0.0097(6)
C1A 0.090(5) 0.054(4) 0.093(5) -0.027(3) 0.065(4) -0.024(3)

loop_
_atom_type_symbol
_atom_type_description
_atom_type_scat_dispersion_real
_atom_type_scat_dispersion_imag
_atom_type_scat_source
C C 0.0033 0.0016 'International Tables Vol C Tables 4.2.6.8 and 6.1.1.4'
H H 0.0000 0.0000 'International Tables Vol C Tables 4.2.6.8 and 6.1.1.4'
N N 0.0061 0.0033 'International Tables Vol C Tables 4.2.6.8 and 6.1.1.4'
F F 0.0171 0.0103 'International Tables Vol C Tables 4.2.6.8 and 6.1.1.4'
Cl Cl 0.1484 0.1585 'International Tables Vol C Tables 4.2.6.8 and 6.1.1.4'

loop_
_geom_angle_atom_site_label_1
_geom_angle_atom_site_label_2
_geom_angle_atom_site_label_3
_geom_angle
C46 C1 N1 119.4(4)
C46 C1 C2 128.7(4)
N1 C1 C2 111.9(3)
C1 C2 C3 114.4(4)
C1 C2 C6 102.4(3)
C3 C2 C6 103.8(3)
C1 C2 H2A 112(2)
C3 C2 H2A 112(2)
C6 C2 H2A 112(2)
N9 C3 C2 103.3(3)
N9 C3 H3A 111.1
C2 C3 H3A 111.1
N9 C3 H3B 111.1
C2 C3 H3B 111.1
H3A C3 H3B 109.1
N9 C4 H4A 109.5
N9 C4 H4B 109.5
H4A C4 H4B 109.5
N9 C4 H4C 109.5
H4A C4 H4C 109.5
H4B C4 H4C 109.5
N9 C5 C6 101.7(3)
N9 C5 H5A 111.4
C6 C5 H5A 111.4
N9 C5 H5B 111.4
C6 C5 H5B 111.4
H5A C5 H5B 109.3
C7 C6 C5 112.6(3)
C7 C6 C2 101.3(3)
C5 C6 C2 104.2(3)
C7 C6 H6A 115(3)
C5 C6 H6A 115(3)
C2 C6 H6A 108(3)
N1 C7 C8 120.1(4)
N1 C7 C6 114.6(3)
C8 C7 C6 125.4(4)
C9 C8 C7 125.5(4)
C9 C8 C47 117.7(4)
C7 C8 C47 116.7(3)
C8 C9 N2 128.7(4)
C8 C9 C10 126.0(4)
N2 C9 C10 105.3(3)
C11 C10 C9 108.7(4)
C11 C10 H10 125.6
C9 C10 H10 125.6
C10 C11 C12 109.1(4)
C10 C11 H11 125.4
C12 C11 H11 125.4
C13 C12 N2 124.6(4)
C13 C12 C11 129.1(4)
N2 C12 C11 106.0(4)
C12 C13 C14 123.6(4)
C12 C13 C53 116.4(4)
C14 C13 C53 119.6(4)
N3 C14 C13 123.6(4)
N3 C14 C15 111.6(4)
C13 C14 C15 124.6(4)
C16 C15 C14 106.7(4)
C16 C15 H15 126.6
C14 C15 H15 126.6
C15 C16 C17 106.3(4)
C15 C16 H16 126.9
C17 C16 H16 126.9
C18 C17 N3 123.2(4)
C18 C17 C16 127.0(4)
N3 C17 C16 109.8(4)
C17 C18 C19 124.3(4)
C17 C18 C59 117.7(4)
C19 C18 C59 118.1(4)
N4 C19 C20 106.2(4)
N4 C19 C18 121.8(4)
C20 C19 C18 132.0(4)
C21 C20 C19 108.1(4)
C21 C20 H20 125.9
C19 C20 H20 125.9
C20 C21 C22 108.1(4)
C20 C21 H21 125.9
C22 C21 H21 125.9
N4 C22 C21 106.1(4)
N4 C22 C23 119.3(4)
C21 C22 C23 134.6(4)
C24 C23 C22 123.8(4)
C24 C23 C65 120.3(4)
C22 C23 C65 115.7(3)
C23 C24 N5 120.4(4)
C23 C24 C25 128.0(4)
N5 C24 C25 111.5(3)
C24 C25 C26 115.3(4)
C24 C25 C29 102.5(3)
C26 C25 C29 103.6(3)
C24 C25 H25A 109(2)
C26 C25 H25A 114(2)
C29 C25 H25A 112(2)
N10 C26 C25 104.1(3)
N10 C26 H26A 110.9
C25 C26 H26A 110.9
N10 C26 H26B 110.9
C25 C26 H26B 110.9
H26A C26 H26B 109.0
N10 C27 H27A 109.5
N10 C27 H27B 109.5
H27A C27 H27B 109.5
N10 C27 H27C 109.5
H27A C27 H27C 109.5
H27B C27 H27C 109.5
N10 C28 C29 102.2(3)
N10 C28 H28A 111.3
C29 C28 H28A 111.3
N10 C28 H28B 111.3
C29 C28 H28B 111.3
H28A C28 H28B 109.2
C30 C29 C28 114.0(3)
C30 C29 C25 101.9(3)
C28 C29 C25 104.4(3)
C30 C29 H29A 111(3)
C28 C29 H29A 110(3)
C25 C29 H29A 116(3)
N5 C30 C31 119.3(4)
N5 C30 C29 115.0(4)
C31 C30 C29 125.7(4)
C32 C31 C30 125.9(4)
C32 C31 C71 118.0(4)
C30 C31 C71 116.1(4)
C31 C32 N6 128.8(4)
C31 C32 C33 126.0(4)
N6 C32 C33 105.1(4)
C34 C33 C32 109.7(4)
C34 C33 H33 125.1
C32 C33 H33 125.1
C33 C34 C35 107.6(4)
C33 C34 H34 126.2
C35 C34 H34 126.2
N6 C35 C36 125.4(4)
N6 C35 C34 106.9(4)
C36 C35 C34 127.4(4)
C35 C36 C37 123.1(4)
C35 C36 C77 115.4(4)
C37 C36 C77 121.4(4)
N7 C37 C36 122.5(4)
N7 C37 C38 111.3(4)
C36 C37 C38 125.9(4)
C39 C38 C37 106.3(4)
C39 C38 H38 126.9
C37 C38 H38 126.9
C38 C39 C40 106.6(4)
C38 C39 H39 126.7
C40 C39 H39 126.7
C41 C40 N7 122.7(4)
C41 C40 C39 127.5(4)
N7 C40 C39 109.8(4)
C40 C41 C42 123.6(4)
C40 C41 C83 121.3(4)
C42 C41 C83 115.1(4)
C43 C42 N8 106.7(3)
C43 C42 C41 132.2(4)
N8 C42 C41 121.1(4)
C42 C43 C44 109.1(4)
C42 C43 H43 125.5
C44 C43 H43 125.5
C43 C44 C45 107.2(4)
C43 C44 H44 126.4
C45 C44 H44 126.4
N8 C45 C44 106.7(3)
N8 C45 C46 119.4(4)
C44 C45 C46 133.8(4)
C1 C46 C45 124.1(4)
C1 C46 C89 119.0(3)
C45 C46 C89 116.7(3)
C48 C47 C52 115.2(4)
C48 C47 C8 124.7(4)
C52 C47 C8 120.0(4)
F1 C48 C49 117.9(4)
F1 C48 C47 119.2(4)
C49 C48 C47 122.9(4)
F2 C49 C50 120.2(4)
F2 C49 C48 119.9(4)
C50 C49 C48 119.9(4)
F3 C50 C49 121.0(5)
F3 C50 C51 119.4(5)
C49 C50 C51 119.6(4)
F4 C51 C52 120.2(5)
F4 C51 C50 120.5(4)
C52 C51 C50 119.3(4)
F5 C52 C51 117.5(4)
F5 C52 C47 119.5(4)
C51 C52 C47 123.1(4)
C54 C53 C58 115.8(4)
C54 C53 C13 122.4(4)
C58 C53 C13 121.8(4)
F6 C54 C53 119.8(3)
F6 C54 C55 117.2(4)
C53 C54 C55 123.0(4)
F7 C55 C56 119.7(4)
F7 C55 C54 120.9(4)
C56 C55 C54 119.4(4)
F8 C56 C57 120.2(4)
F8 C56 C55 120.6(4)
C57 C56 C55 119.1(4)
F9 C57 C56 120.0(4)
F9 C57 C58 119.6(4)
C56 C57 C58 120.4(4)
F10 C58 C57 118.2(4)
F10 C58 C53 119.6(4)
C57 C58 C53 122.2(4)
C64 C59 C60 116.3(4)
C64 C59 C18 122.0(4)
C60 C59 C18 121.7(4)
F11 C60 C61 117.9(5)
F11 C60 C59 119.4(4)
C61 C60 C59 122.7(5)
F12 C61 C60 120.0(5)
F12 C61 C62 119.9(4)
C60 C61 C62 120.0(5)
F13 C62 C63 120.1(5)
F13 C62 C61 121.3(5)
C63 C62 C61 118.7(4)
F14 C63 C62 119.8(4)
F14 C63 C64 120.2(5)
C62 C63 C64 119.9(5)
F15 C64 C59 120.6(4)
F15 C64 C63 117.1(4)
C59 C64 C63 122.3(5)
C70 C65 C66 116.3(4)
C70 C65 C23 122.6(4)
C66 C65 C23 120.8(4)
F16 C66 C67 117.8(4)
F16 C66 C65 119.1(4)
C67 C66 C65 123.1(5)
F17 C67 C68 119.8(5)
F17 C67 C66 121.0(5)
C68 C67 C66 119.1(5)
F18 C68 C67 120.3(5)
F18 C68 C69 120.1(5)
C67 C68 C69 119.6(4)
F19 C69 C68 119.5(4)
F19 C69 C70 120.6(5)
C68 C69 C70 119.9(4)
F20 C70 C69 118.0(4)
F20 C70 C65 120.1(4)
C69 C70 C65 121.8(4)
C76B C71 C72A 98.6(7)
C76B C71 C72B 118.5(5)
C72A C71 C72B 42.1(6)
C76B C71 C76A 36.4(6)
C72A C71 C76A 111.2(8)
C72B C71 C76A 104.2(7)
C76B C71 C31 119.5(4)
C72A C71 C31 128.2(6)
C72B C71 C31 122.0(4)
C76A C71 C31 120.4(6)
C73A C74 C75A 124.1(9)
C73A C74 F23 119.1(7)
C75A C74 F23 116.7(7)
C73A C74 C75B 102.9(7)
C75A C74 C75B 40.3(6)
F23 C74 C75B 121.6(5)
C73A C74 C73B 43.3(6)
C75A C74 C73B 107.7(7)
F23 C74 C73B 120.4(4)
C75B C74 C73B 118.0(5)
C78 C77 C82 116.9(5)
C78 C77 C36 122.1(4)
C82 C77 C36 120.4(4)
F26 C78 C77 120.2(5)
F26 C78 C79 118.4(5)
C77 C78 C79 121.4(6)
F27 C79 C80 121.5(6)
F27 C79 C78 118.8(7)
C80 C79 C78 119.7(5)
F28 C80 C79 119.8(7)
F28 C80 C81 120.5(7)
C79 C80 C81 119.6(5)
F29 C81 C80 118.9(6)
F29 C81 C82 121.0(7)
C80 C81 C82 120.0(6)
F30 C82 C81 118.0(5)
F30 C82 C77 119.8(4)
C81 C82 C77 122.2(5)
C88 C83 C84 116.5(4)
C88 C83 C41 122.5(4)
C84 C83 C41 120.8(4)
F31 C84 C83 119.9(4)
F31 C84 C85 117.9(4)
C83 C84 C85 122.2(4)
F32 C85 C86 121.3(4)
F32 C85 C84 119.5(4)
C86 C85 C84 119.1(4)
F33 C86 C85 120.8(4)
F33 C86 C87 118.9(4)
C85 C86 C87 120.3(4)
F34 C87 C86 119.7(4)
F34 C87 C88 120.2(4)
C86 C87 C88 120.0(4)
F35 C88 C87 118.1(4)
F35 C88 C83 120.0(4)
C87 C88 C83 121.9(4)
C90 C89 C94 115.9(4)
C90 C89 C46 123.0(4)
C94 C89 C46 121.1(4)
F36 C90 C89 119.2(4)
F36 C90 C91 118.1(4)
C89 C90 C91 122.7(4)
F37 C91 C92 120.1(5)
F37 C91 C90 120.3(4)
C92 C91 C90 119.6(5)
F38 C92 C93 120.0(5)
F38 C92 C91 120.2(5)
C93 C92 C91 119.7(5)
F39 C93 C92 120.0(4)
F39 C93 C94 119.9(5)
C92 C93 C94 120.1(4)
F40 C94 C93 118.7(4)
F40 C94 C89 119.4(4)
C93 C94 C89 121.9(4)
F21A C72A C71 115.8(9)
F21A C72A C73A 118.2(11)
C71 C72A C73A 125.9(11)
C74 C73A F22A 120.5(10)
C74 C73A C72A 118.8(11)
F22A C73A C72A 120.8(11)
C74 C75A F24A 125.3(11)
C74 C75A C76A 117.2(11)
F24A C75A C76A 117.4(12)
F25A C76A C75A 118.4(12)
F25A C76A C71 118.9(10)
C75A C76A C71 122.3(11)
F21B C72B C73B 117.4(6)
F21B C72B C71 121.7(5)
C73B C72B C71 120.9(6)
F22B C73B C72B 121.2(6)
F22B C73B C74 119.4(6)
C72B C73B C74 119.4(6)
F24B C75B C74 119.0(6)
F24B C75B C76B 119.5(7)
C74 C75B C76B 121.5(6)
F25B C76B C71 120.4(6)
F25B C76B C75B 117.7(6)
C71 C76B C75B 121.8(6)
C7 N1 C1 108.2(3)
C9 N2 C12 110.5(3)
C9 N2 H2 124.7
C12 N2 H2 124.7
C14 N3 C17 105.5(3)
C19 N4 C22 111.5(3)
C19 N4 H4 124.3
C22 N4 H4 124.3
C30 N5 C24 108.1(3)
C35 N6 C32 110.4(3)
C35 N6 H6 124.8
C32 N6 H6 124.8
C37 N7 C40 105.9(3)
C45 N8 C42 110.3(3)
C45 N8 H8 124.9
C42 N8 H8 124.9
C3 N9 C5 104.7(3)
C3 N9 C4 112.8(3)
C5 N9 C4 114.3(4)
C26 N10 C28 104.8(3)
C26 N10 C27 113.0(4)
C28 N10 C27 112.7(4)
Cl1A C1A Cl2A 114.2(3)
Cl1A C1A H1A1 108.7
Cl2A C1A H1A1 108.7
Cl1A C1A H1A2 108.7
Cl2A C1A H1A2 108.7
H1A1 C1A H1A2 107.6
C3H C2H C1H 102.4(7)
C4H C5H C6H 160.9(14)
C2H C3H C4H 110.2(10)
C5H C4H C3H 130.2(12)
C7H C6H C5H 123.7(15)

loop_
_geom_bond_atom_site_label_1
_geom_bond_atom_site_label_2
_geom_bond_distance
C1 C46 1.364(6)
C1 N1 1.393(5)
C1 C2 1.503(6)
C2 C3 1.547(6)
C2 C6 1.557(5)
C2 H2A 0.94(4)
C3 N9 1.456(5)
C3 H3A 0.9900
C3 H3B 0.9900
C4 N9 1.459(5)
C4 H4A 0.9800
C4 H4B 0.9800
C4 H4C 0.9800
C5 N9 1.458(6)
C5 C6 1.531(6)
C5 H5A 0.9900
C5 H5B 0.9900
C6 C7 1.527(6)
C6 H6A 1.00(5)
C7 N1 1.312(5)
C7 C8 1.435(5)
C8 C9 1.372(6)
C8 C47 1.473(6)
C9 N2 1.379(5)
C9 C10 1.455(5)
C10 C11 1.340(6)
C10 H10 0.9500
C11 C12 1.428(6)
C11 H11 0.9500
C12 C13 1.372(6)
C12 N2 1.389(5)
C13 C14 1.438(6)
C13 C53 1.479(5)
C14 N3 1.339(5)
C14 C15 1.451(6)
C15 C16 1.351(6)
C15 H15 0.9500
C16 C17 1.456(6)
C16 H16 0.9500
C17 C18 1.376(6)
C17 N3 1.397(5)
C18 C19 1.414(6)
C18 C59 1.500(6)
C19 N4 1.363(5)
C19 C20 1.401(6)
C20 C21 1.385(6)
C20 H20 0.9500
C21 C22 1.400(6)
C21 H21 0.9500
C22 N4 1.367(5)
C22 C23 1.447(6)
C23 C24 1.357(6)
C23 C65 1.491(5)
C24 N5 1.398(5)
C24 C25 1.513(5)
C25 C26 1.542(6)
C25 C29 1.549(6)
C25 H25A 1.01(4)
C26 N10 1.450(6)
C26 H26A 0.9900
C26 H26B 0.9900
C27 N10 1.455(6)
C27 H27A 0.9800
C27 H27B 0.9800
C27 H27C 0.9800
C28 N10 1.452(6)
C28 C29 1.533(5)
C28 H28A 0.9900
C28 H28B 0.9900
C29 C30 1.509(5)
C29 H29A 0.99(5)
C30 N5 1.314(5)
C30 C31 1.446(6)
C31 C32 1.377(6)
C31 C71 1.485(6)
C32 N6 1.380(5)
C32 C33 1.443(6)
C33 C34 1.346(6)
C33 H33 0.9500
C34 C35 1.432(6)
C34 H34 0.9500
C35 N6 1.380(5)
C35 C36 1.384(6)
C36 C37 1.443(6)
C36 C77 1.499(6)
C37 N7 1.328(5)
C37 C38 1.455(6)
C38 C39 1.344(6)
C38 H38 0.9500
C39 C40 1.443(6)
C39 H39 0.9500
C40 C41 1.381(6)
C40 N7 1.387(5)
C41 C42 1.443(6)
C41 C83 1.496(6)
C42 C43 1.371(6)
C42 N8 1.378(5)
C43 C44 1.392(6)
C43 H43 0.9500
C44 C45 1.401(6)
C44 H44 0.9500
C45 N8 1.369(5)
C45 C46 1.455(5)
C46 C89 1.494(6)
C47 C48 1.382(6)
C47 C52 1.397(6)
C48 F1 1.344(5)
C48 C49 1.373(6)
C49 F2 1.350(6)
C49 C50 1.366(7)
C50 F3 1.339(5)
C50 C51 1.382(7)
C51 F4 1.348(5)
C51 C52 1.366(7)
C52 F5 1.350(5)
C53 C54 1.379(6)
C53 C58 1.382(6)
C54 F6 1.344(5)
C54 C55 1.383(6)
C55 F7 1.344(5)
C55 C56 1.373(6)
C56 F8 1.327(5)
C56 C57 1.369(6)
C57 F9 1.344(5)
C57 C58 1.378(6)
C58 F10 1.334(5)
C59 C64 1.362(7)
C59 C60 1.388(7)
C60 F11 1.346(6)
C60 C61 1.358(7)
C61 F12 1.349(6)
C61 C62 1.377(8)
C62 F13 1.333(5)
C62 C63 1.377(8)
C63 F14 1.352(6)
C63 C64 1.380(7)
C64 F15 1.345(6)
C65 C70 1.383(6)
C65 C66 1.384(6)
C66 F16 1.343(5)
C66 C67 1.375(7)
C67 F17 1.337(6)
C67 C68 1.375(8)
C68 F18 1.336(5)
C68 C69 1.382(8)
C69 F19 1.331(5)
C69 C70 1.382(6)
C70 F20 1.327(5)
C71 C76B 1.341(8)
C71 C72A 1.369(13)
C71 C72B 1.400(8)
C71 C76A 1.445(15)
C74 C73A 1.286(13)
C74 C75A 1.334(15)
C74 F23 1.339(5)
C74 C75B 1.344(9)
C74 C73B 1.435(9)
C77 C78 1.358(7)
C77 C82 1.381(7)
C78 F26 1.351(6)
C78 C79 1.415(8)
C79 F27 1.343(7)
C79 C80 1.354(10)
C80 F28 1.336(6)
C80 C81 1.365(10)
C81 F29 1.332(7)
C81 C82 1.375(8)
C82 F30 1.324(6)
C83 C88 1.384(6)
C83 C84 1.386(6)
C84 F31 1.332(5)
C84 C85 1.396(6)
C85 F32 1.325(5)
C85 C86 1.357(6)
C86 F33 1.342(5)
C86 C87 1.375(7)
C87 F34 1.355(5)
C87 C88 1.375(6)
C88 F35 1.342(5)
C89 C90 1.373(6)
C89 C94 1.394(6)
C90 F36 1.349(5)
C90 C91 1.377(7)
C91 F37 1.349(6)
C91 C92 1.368(7)
C92 F38 1.336(6)
C92 C93 1.359(7)
C93 F39 1.353(5)
C93 C94 1.375(7)
C94 F40 1.343(5)
C72A F21A 1.353(14)
C72A C73A 1.378(17)
C73A F22A 1.328(14)
C75A F24A 1.364(16)
C75A C76A 1.414(19)
C76A F25A 1.351(15)
C72B F21B 1.334(8)
C72B C73B 1.378(9)
C73B F22B 1.330(8)
C75B F24B 1.330(8)
C75B C76B 1.391(10)
C76B F25B 1.331(8)
N2 H2 0.8800
N4 H4 0.8800
N6 H6 0.8800
N8 H8 0.8800
Cl1A C1A 1.741(6)
Cl2A C1A 1.748(6)
C1A H1A1 0.9900
C1A H1A2 0.9900
C2H C3H 1.504(8)
C2H C1H 1.527(7)
C5H C4H 1.489(8)
C5H C6H 1.514(9)
C3H C4H 1.510(8)
C6H C7H 1.504(9)
